data_1535954
loop_
_publ_author_name
'Vasylechko, L.O.'
'Savitskii, D.I.'
'Fedorchuk, A.A.'
'Ubizskii, S.B.'
'Matkovskii, A.O.'

_publ_section_title
;
 Crystal structure of La Ca Ga O4 and Nd Sr Ga O4
;
_journal_name_full 'Izvestiya Akademii Nauk SSSR, Neorganicheskie Materialy'
_journal_page_first 1234
_journal_page_last 1237
_journal_volume 31
_journal_year 1995
_chemical_formula_sum 'Ga Nd O4 Sr'
_chemical_name_systematic 'Nd Sr (Ga O4)'
_space_group_IT_number 139
_symmetry_space_group_name_Hall '-I 4 2'
_symmetry_space_group_name_H-M 'I 4/m m m'
_cell_angle_alpha 90
_cell_angle_beta 90
_cell_angle_gamma 90
_cell_formula_units_Z 2
_cell_length_a 3.8151
_cell_length_b 3.8151
_cell_length_c 12.523
_cell_volume 182.272
_citation_journal_id_ASTM IVNMAW
_cod_data_source_file Vasylechko_IVNMAW_1995_1511.cif
_cod_data_source_block Ga1Nd1O4Sr1
_cod_original_cell_volume 182.2721
_cod_original_formula_sum 'Ga1 Nd1 O4 Sr1'
_cod_database_code 1535954

loop_
_symmetry_equiv_pos_as_xyz
x,y,z
-y,x,z
-x,-y,z
y,-x,z
x,-y,-z
y,x,-z
-x,y,-z
-y,-x,-z
-x,-y,-z
y,-x,-z
x,y,-z
-y,x,-z
-x,y,z
-y,-x,z
x,-y,z
y,x,z
x+1/2,y+1/2,z+1/2
-y+1/2,x+1/2,z+1/2
-x+1/2,-y+1/2,z+1/2
y+1/2,-x+1/2,z+1/2
x+1/2,-y+1/2,-z+1/2
y+1/2,x+1/2,-z+1/2
-x+1/2,y+1/2,-z+1/2
-y+1/2,-x+1/2,-z+1/2
-x+1/2,-y+1/2,-z+1/2
y+1/2,-x+1/2,-z+1/2
x+1/2,y+1/2,-z+1/2
-y+1/2,x+1/2,-z+1/2
-x+1/2,y+1/2,z+1/2
-y+1/2,-x+1/2,z+1/2
x+1/2,-y+1/2,z+1/2
y+1/2,x+1/2,z+1/2

loop_
_atom_site_label
_atom_site_type_symbol
_atom_site_fract_x
_atom_site_fract_y
_atom_site_fract_z
_atom_site_occupancy
_atom_site_U_iso_or_equiv
Nd1 Nd+3 0 0 0.358 0.5 0.0
Sr1 Sr+2 0 0 0.358 0.5 0.0
O2 O-2 0 0 0.168 1 0.0
Ga1 Ga+3 0 0 0 1 0.0
O1 O-2 0 0.5 0 1 0.0
